data_4349400
loop_
_publ_author_name
'Yogendra, Sivathmeehan'
'Hennersdorf, Felix'
'Weigand, Jan J.'

_publ_section_title
;
 Nitrogen-Phosphorus(III)-Chalcogen Macrocycles for the Synthesis of
 Polynuclear Silver(I) Sandwich Complexes.
;
_journal_issue 15
_journal_name_full 'Inorganic chemistry'
_journal_page_first 8698
_journal_page_last 8704
_journal_paper_doi 10.1021/acs.inorgchem.7b00141
_journal_volume 56
_journal_year 2017
_chemical_absolute_configuration ad
_chemical_formula_moiety 'C13 H13 Cl2 N P2'
_chemical_formula_sum 'C13 H13 Cl2 N P2'
_chemical_formula_weight 316.08
_chemical_name_systematic 1-chloro-N-(chloro(phenyl)phosphanyl)-N-methyl-1-phenylphosphanamine
_space_group_crystal_system orthorhombic
_space_group_IT_number 19
_space_group_name_Hall 'P 2ac 2ab'
_space_group_name_H-M_alt 'P 21 21 21'
_atom_sites_solution_hydrogens geom
_audit_creation_date 2017-01-12
_audit_creation_method
;
Olex2 1.2
(compiled 2015.09.30 svn.r3233 for OlexSys, GUI svn.r5103)
;
_cell_angle_alpha 90
_cell_angle_beta 90
_cell_angle_gamma 90
_cell_formula_units_Z 4
_cell_length_a 7.10824(7)
_cell_length_b 13.14264(13)
_cell_length_c 15.51520(17)
_cell_measurement_reflns_used 4604
_cell_measurement_temperature 100.01(10)
_cell_measurement_theta_max 75.7940
_cell_measurement_theta_min 4.4000
_cell_volume 1449.45(3)
_computing_cell_refinement 'CrysAlisPro 1.171.38.43 (Rigaku OD, 2015)'
_computing_data_collection 'CrysAlisPro 1.171.38.43 (Rigaku OD, 2015)'
_computing_data_reduction 'CrysAlisPro 1.171.38.43 (Rigaku OD, 2015)'
_computing_molecular_graphics 'Olex2 (Dolomanov et al., 2009)'
_computing_publication_material 'Olex2 (Dolomanov et al., 2009)'
_computing_structure_refinement 'ShelXL (Sheldrick, 2015)'
_computing_structure_solution 'ShelXT (Sheldrick, 2015)'
_diffrn_ambient_environment N~2~
_diffrn_ambient_temperature 100.01(10)
_diffrn_detector 'CCD plate'
_diffrn_detector_area_resol_mean 10.5700
_diffrn_detector_type AtlasS2
_diffrn_measured_fraction_theta_full 1.000
_diffrn_measured_fraction_theta_max 0.993
_diffrn_measurement_details
;
List of Runs (angles in degrees, time in seconds):

  # Type    Start    End  Width  t~exp~   \w     \q     \k     \f   Frames
#--------------------------------------------------------------------------
  1  \w    -33.00  30.00   0.50    0.50    --   41.48 -38.00 150.00  126
  2  \w     36.00 135.00   0.50    0.50    --  111.00 -30.00  90.00  198
  3  \w    132.00 177.00   0.50    0.50    --  111.00  77.00  30.00   90
  4  \w     58.00  84.00   0.50    0.50    --  111.00  15.00   0.00   52
  5  \w     25.00 155.00   0.50    0.50    --  111.00   0.00  60.00  260
  6  \w     41.00 138.00   0.50    0.50    --  111.00 -61.00  90.00  194
  7  \w     39.00 115.00   0.50    0.50    --  111.00-111.00 -90.00  152
  8  \w     41.00  84.00   0.50    0.50    --  111.00 -61.00  60.00   86
  9  \w   -116.00 -47.00   0.50    0.50    --  -41.48 -35.00-139.00  138
 10  \w   -114.00 -17.00   0.50    0.50    --  -41.48 -38.00  60.00  194
;
_diffrn_measurement_device 'four-circle diffractometer'
_diffrn_measurement_device_type 'SuperNova, Dual, Cu at zero, AtlasS2'
_diffrn_measurement_method '\w scans'
_diffrn_orient_matrix_type 'CrysAlisPro convention (1999,Acta A55,543-557)'
_diffrn_orient_matrix_UB_11 -0.0468601000
_diffrn_orient_matrix_UB_12 0.0055617000
_diffrn_orient_matrix_UB_13 -0.0968305000
_diffrn_orient_matrix_UB_21 0.0846311000
_diffrn_orient_matrix_UB_22 0.1078192000
_diffrn_orient_matrix_UB_23 -0.0042017000
_diffrn_orient_matrix_UB_31 0.1938976000
_diffrn_orient_matrix_UB_32 -0.0456459000
_diffrn_orient_matrix_UB_33 -0.0216693000
_diffrn_radiation_monochromator mirror
_diffrn_radiation_probe x-ray
_diffrn_radiation_type CuK\a
_diffrn_radiation_wavelength 1.54184
_diffrn_reflns_av_R_equivalents 0.0207
_diffrn_reflns_av_unetI/netI 0.0242
_diffrn_reflns_Laue_measured_fraction_full 1.000
_diffrn_reflns_Laue_measured_fraction_max 0.993
_diffrn_reflns_limit_h_max 8
_diffrn_reflns_limit_h_min -6
_diffrn_reflns_limit_k_max 16
_diffrn_reflns_limit_k_min -16
_diffrn_reflns_limit_l_max 19
_diffrn_reflns_limit_l_min -11
_diffrn_reflns_number 6697
_diffrn_reflns_point_group_measured_fraction_full 1.000
_diffrn_reflns_point_group_measured_fraction_max 0.986
_diffrn_reflns_theta_full 67.684
_diffrn_reflns_theta_max 76.112
_diffrn_reflns_theta_min 4.409
_diffrn_source 'micro-focus sealed X-ray tube'
_diffrn_source_type 'SuperNova (Cu) X-ray Source'
_exptl_absorpt_coefficient_mu 5.958
_exptl_absorpt_correction_T_max 0.535
_exptl_absorpt_correction_T_min 0.230
_exptl_absorpt_correction_type gaussian
_exptl_absorpt_process_details
;
CrysAlisPro 1.171.38.43 (Rigaku Oxford Diffraction, 2015)
Numerical absorption correction based on gaussian integration over
			a multifaceted crystal model
Empirical absorption correction using spherical harmonics,
 implemented in SCALE3 ABSPACK scaling algorithm.
;
_exptl_crystal_colour colourless
_exptl_crystal_colour_primary colourless
_exptl_crystal_density_diffrn 1.448
_exptl_crystal_description block
_exptl_crystal_F_000 648
_exptl_crystal_size_max 0.422
_exptl_crystal_size_mid 0.29
_exptl_crystal_size_min 0.194
_refine_diff_density_max 0.318
_refine_diff_density_min -0.409
_refine_diff_density_rms 0.054
_refine_ls_abs_structure_details
;
 Flack x determined using 1198 quotients [(I+)-(I-)]/[(I+)+(I-)]
 (Parsons, Flack and Wagner, Acta Cryst. B69 (2013) 249-259).
;
_refine_ls_abs_structure_Flack -0.008(9)
_refine_ls_extinction_method none
_refine_ls_goodness_of_fit_ref 1.072
_refine_ls_hydrogen_treatment constr
_refine_ls_matrix_type full
_refine_ls_number_parameters 164
_refine_ls_number_reflns 2991
_refine_ls_number_restraints 0
_refine_ls_restrained_S_all 1.072
_refine_ls_R_factor_all 0.0252
_refine_ls_R_factor_gt 0.0246
_refine_ls_shift/su_max 0.000
_refine_ls_shift/su_mean 0.000
_refine_ls_structure_factor_coef Fsqd
_refine_ls_weighting_details 'w=1/[\s^2^(Fo^2^)+(0.0453P)^2^+0.0364P] where P=(Fo^2^+2Fc^2^)/3'
_refine_ls_weighting_scheme calc
_refine_ls_wR_factor_gt 0.0656
_refine_ls_wR_factor_ref 0.0661
_reflns_Friedel_coverage 0.713
_reflns_Friedel_fraction_full 1.000
_reflns_Friedel_fraction_max 0.977
_reflns_number_gt 2939
_reflns_number_total 2991
_reflns_threshold_expression 'I > 2\s(I)'
_cod_data_source_file MeN(PhPCl)2_file017_file017.cif
_cod_data_source_block MeNPhPCl2
_cod_database_code 4349400
_chemical_oxdiff_formula 'C52 H52 Cl8 N4 P8 '
_shelx_space_group_comment
;
The symmetry employed for this shelxl refinement is uniquely defined
by the following loop, which should always be used as a source of
symmetry information in preference to the above space-group names.
They are only intended as comments.
;
_reflns_odcompleteness_completeness 100.00
_reflns_odcompleteness_iscentric 1
_reflns_odcompleteness_theta 66.97
_olex2_refinement_description
;
1. Fixed Uiso
 At 1.2 times of:
  All C(H) groups
 At 1.5 times of:
  All C(H,H,H) groups
2.a Aromatic/amide H refined with riding coordinates:
 C3(H3), C4(H4), C5(H5), C6(H6), C7(H7), C9(H9), C10(H10), C11(H11), C12(H12),
 C13(H13)
2.b Idealised Me refined as rotating group:
 C1(H1A,H1B,H1C)
;
_shelx_shelxl_version_number 2014/7
_olex2_submission_special_instructions 'No special instructions were received'
_oxdiff_exptl_absorpt_empirical_details
;
Empirical correction (ABSPACK) includes:
- Absorption correction using spherical harmonics
- Frame scaling
;
_oxdiff_exptl_absorpt_empirical_full_max 1.450
_oxdiff_exptl_absorpt_empirical_full_min 0.677

loop_
_space_group_symop_operation_xyz
'x, y, z'
'-x+1/2, -y, z+1/2'
'-x, y+1/2, -z+1/2'
'x+1/2, -y+1/2, -z'

loop_
_atom_site_label
_atom_site_type_symbol
_atom_site_fract_x
_atom_site_fract_y
_atom_site_fract_z
_atom_site_U_iso_or_equiv
_atom_site_adp_type
_atom_site_occupancy
_atom_site_site_symmetry_order
_atom_site_calc_flag
_atom_site_refinement_flags_posn
Cl1 Cl 0.68111(9) 0.33893(4) 0.34547(4) 0.02587(15) Uani 1 1 d .
Cl2 Cl 0.19355(8) 0.38881(4) 0.48353(4) 0.02225(14) Uani 1 1 d .
P1 P 0.48053(8) 0.40888(4) 0.26522(4) 0.01736(14) Uani 1 1 d .
P2 P 0.15237(8) 0.44990(4) 0.36028(4) 0.01575(14) Uani 1 1 d .
N1 N 0.3711(3) 0.49129(15) 0.33263(13) 0.0172(4) Uani 1 1 d .
C1 C 0.4768(4) 0.56601(19) 0.38515(16) 0.0221(5) Uani 1 1 d .
H1A H 0.4005 0.6253 0.3943 0.033 Uiso 1 1 calc GR
H1B H 0.5900 0.5850 0.3555 0.033 Uiso 1 1 calc GR
H1C H 0.5083 0.5362 0.4398 0.033 Uiso 1 1 calc GR
C2 C 0.6378(3) 0.49307(17) 0.20550(14) 0.0167(4) Uani 1 1 d .
C3 C 0.5746(4) 0.58826(18) 0.17832(16) 0.0197(5) Uani 1 1 d .
H3 H 0.4584 0.6122 0.1969 0.024 Uiso 1 1 calc R
C4 C 0.6833(4) 0.64738(18) 0.12391(15) 0.0217(5) Uani 1 1 d .
H4 H 0.6401 0.7110 0.1067 0.026 Uiso 1 1 calc R
C5 C 0.8562(4) 0.61260(19) 0.09480(15) 0.0227(5) Uani 1 1 d .
H5 H 0.9289 0.6525 0.0582 0.027 Uiso 1 1 calc R
C6 C 0.9200(4) 0.51684(19) 0.12102(15) 0.0224(5) Uani 1 1 d .
H6 H 1.0354 0.4927 0.1015 0.027 Uiso 1 1 calc R
C7 C 0.8121(4) 0.45788(18) 0.17583(15) 0.0196(4) Uani 1 1 d .
H7 H 0.8557 0.3944 0.1931 0.023 Uiso 1 1 calc R
C8 C 0.0391(3) 0.56990(17) 0.38960(15) 0.0167(4) Uani 1 1 d .
C9 C -0.0421(3) 0.59155(17) 0.46955(15) 0.0188(5) Uani 1 1 d .
H9 H -0.0295 0.5459 0.5150 0.023 Uiso 1 1 calc R
C10 C -0.1422(4) 0.68211(18) 0.48100(16) 0.0226(5) Uani 1 1 d .
H10 H -0.1939 0.6972 0.5346 0.027 Uiso 1 1 calc R
C11 C -0.1651(4) 0.74959(18) 0.41327(18) 0.0229(5) Uani 1 1 d .
H11 H -0.2328 0.8094 0.4212 0.028 Uiso 1 1 calc R
C12 C -0.0867(4) 0.72778(18) 0.33352(17) 0.0217(5) Uani 1 1 d .
H12 H -0.1030 0.7728 0.2879 0.026 Uiso 1 1 calc R
C13 C 0.0158(4) 0.63905(18) 0.32143(15) 0.0193(5) Uani 1 1 d .
H13 H 0.0693 0.6253 0.2680 0.023 Uiso 1 1 calc R

loop_
_atom_site_aniso_label
_atom_site_aniso_U_11
_atom_site_aniso_U_22
_atom_site_aniso_U_33
_atom_site_aniso_U_23
_atom_site_aniso_U_13
_atom_site_aniso_U_12
Cl1 0.0180(3) 0.0255(3) 0.0341(3) 0.0109(2) 0.0020(2) 0.0010(2)
Cl2 0.0224(3) 0.0232(3) 0.0211(3) 0.0049(2) 0.0019(2) 0.0034(2)
P1 0.0148(3) 0.0172(3) 0.0201(3) -0.0028(2) 0.0014(2) -0.0016(2)
P2 0.0129(3) 0.0169(3) 0.0174(3) -0.0012(2) 0.0001(2) -0.0017(2)
N1 0.0144(9) 0.0189(9) 0.0184(9) -0.0033(7) 0.0005(8) -0.0032(7)
C1 0.0190(12) 0.0269(11) 0.0205(11) -0.0080(9) 0.0018(10) -0.0071(10)
C2 0.0172(11) 0.0175(10) 0.0155(10) -0.0017(8) -0.0012(9) 0.0008(9)
C3 0.0177(11) 0.0217(11) 0.0196(11) -0.0025(9) 0.0015(9) 0.0029(9)
C4 0.0251(13) 0.0205(10) 0.0195(11) 0.0012(8) -0.0002(10) 0.0032(10)
C5 0.0236(13) 0.0262(11) 0.0184(11) 0.0013(9) 0.0023(10) -0.0023(10)
C6 0.0184(12) 0.0302(13) 0.0184(11) -0.0016(9) 0.0034(9) 0.0043(10)
C7 0.0195(11) 0.0211(10) 0.0181(10) -0.0012(9) 0.0014(9) 0.0033(10)
C8 0.0137(10) 0.0175(10) 0.0189(10) -0.0013(8) -0.0017(9) -0.0010(8)
C9 0.0183(11) 0.0190(10) 0.0189(11) 0.0008(8) 0.0012(9) -0.0016(9)
C10 0.0201(12) 0.0223(11) 0.0253(11) -0.0061(9) 0.0021(10) -0.0008(9)
C11 0.0181(11) 0.0159(10) 0.0348(13) -0.0025(9) -0.0009(11) -0.0005(9)
C12 0.0197(11) 0.0195(11) 0.0259(12) 0.0035(9) -0.0059(10) -0.0034(9)
C13 0.0171(11) 0.0228(11) 0.0181(10) 0.0005(9) -0.0010(9) -0.0022(9)

loop_
_atom_type_symbol
_atom_type_description
_atom_type_scat_dispersion_real
_atom_type_scat_dispersion_imag
_atom_type_scat_source
C C 0.0181 0.0091 'International Tables Vol C Tables 4.2.6.8 and 6.1.1.4'
H H 0.0000 0.0000 'International Tables Vol C Tables 4.2.6.8 and 6.1.1.4'
Cl Cl 0.3639 0.7018 'International Tables Vol C Tables 4.2.6.8 and 6.1.1.4'
N N 0.0311 0.0180 'International Tables Vol C Tables 4.2.6.8 and 6.1.1.4'
P P 0.2955 0.4335 'International Tables Vol C Tables 4.2.6.8 and 6.1.1.4'

loop_
_exptl_crystal_face_index_h
_exptl_crystal_face_index_k
_exptl_crystal_face_index_l
_exptl_crystal_face_perp_dist
-1 7 -5 0.0926
-1 -7 5 0.1233
3 -5 -3 0.0699
-2 5 7 0.0757
-3 4 -6 0.1273
-4 2 5 0.1204
0 5 8 0.1048
-4 1 -5 0.1592
4 -3 -5 0.1097
3 -3 -8 0.1157
-2 3 9 0.0842
1 -2 9 0.1604
-1 6 6 0.0727
-4 -5 1 0.1718
3 5 4 0.1964
-1 -6 -6 0.2021
0 3 10 0.1065

loop_
_geom_angle_atom_site_label_1
_geom_angle_atom_site_label_2
_geom_angle_atom_site_label_3
_geom_angle
N1 P1 Cl1 103.01(8)
N1 P1 C2 101.95(10)
C2 P1 Cl1 98.63(8)
N1 P2 Cl2 103.01(7)
N1 P2 C8 100.90(10)
C8 P2 Cl2 99.50(8)
P1 N1 P2 111.75(11)
C1 N1 P1 122.04(16)
C1 N1 P2 122.46(16)
N1 C1 H1A 109.5
N1 C1 H1B 109.5
N1 C1 H1C 109.5
H1A C1 H1B 109.5
H1A C1 H1C 109.5
H1B C1 H1C 109.5
C3 C2 P1 120.00(19)
C3 C2 C7 118.8(2)
C7 C2 P1 120.57(17)
C2 C3 H3 119.7
C4 C3 C2 120.6(2)
C4 C3 H3 119.7
C3 C4 H4 119.7
C3 C4 C5 120.6(2)
C5 C4 H4 119.7
C4 C5 H5 120.4
C4 C5 C6 119.3(2)
C6 C5 H5 120.4
C5 C6 H6 119.9
C7 C6 C5 120.3(2)
C7 C6 H6 119.9
C2 C7 H7 119.7
C6 C7 C2 120.5(2)
C6 C7 H7 119.7
C9 C8 P2 125.34(18)
C9 C8 C13 119.2(2)
C13 C8 P2 115.02(18)
C8 C9 H9 120.1
C8 C9 C10 119.8(2)
C10 C9 H9 120.1
C9 C10 H10 119.7
C11 C10 C9 120.6(2)
C11 C10 H10 119.7
C10 C11 H11 120.1
C10 C11 C12 119.9(2)
C12 C11 H11 120.1
C11 C12 H12 119.8
C11 C12 C13 120.3(2)
C13 C12 H12 119.8
C8 C13 H13 119.9
C12 C13 C8 120.3(2)
C12 C13 H13 119.9

loop_
_geom_bond_atom_site_label_1
_geom_bond_atom_site_label_2
_geom_bond_distance
Cl1 P1 2.1043(9)
Cl2 P2 2.0945(8)
P1 N1 1.695(2)
P1 C2 1.826(2)
P2 N1 1.702(2)
P2 C8 1.828(2)
N1 C1 1.481(3)
C1 H1A 0.9600
C1 H1B 0.9600
C1 H1C 0.9600
C2 C3 1.395(3)
C2 C7 1.400(3)
C3 H3 0.9300
C3 C4 1.383(4)
C4 H4 0.9300
C4 C5 1.387(4)
C5 H5 0.9300
C5 C6 1.398(4)
C6 H6 0.9300
C6 C7 1.382(3)
C7 H7 0.9300
C8 C9 1.397(3)
C8 C13 1.404(3)
C9 H9 0.9300
C9 C10 1.398(3)
C10 H10 0.9300
C10 C11 1.385(4)
C11 H11 0.9300
C11 C12 1.387(4)
C12 H12 0.9300
C12 C13 1.388(3)
C13 H13 0.9300

loop_
_geom_torsion_atom_site_label_1
_geom_torsion_atom_site_label_2
_geom_torsion_atom_site_label_3
_geom_torsion_atom_site_label_4
_geom_torsion
Cl1 P1 N1 P2 -105.82(10)
Cl1 P1 N1 C1 52.83(19)
Cl1 P1 C2 C3 -146.50(18)
Cl1 P1 C2 C7 42.71(19)
Cl2 P2 N1 P1 100.88(11)
Cl2 P2 N1 C1 -57.66(19)
Cl2 P2 C8 C9 -16.8(2)
Cl2 P2 C8 C13 170.85(17)
P1 C2 C3 C4 -171.78(19)
P1 C2 C7 C6 171.32(19)
P2 C8 C9 C10 -173.10(18)
P2 C8 C13 C12 172.83(18)
N1 P1 C2 C3 -41.1(2)
N1 P1 C2 C7 148.07(19)
N1 P2 C8 C9 -122.2(2)
N1 P2 C8 C13 65.51(19)
C2 P1 N1 P2 152.27(12)
C2 P1 N1 C1 -49.1(2)
C2 C3 C4 C5 0.6(4)
C3 C2 C7 C6 0.4(3)
C3 C4 C5 C6 0.0(4)
C4 C5 C6 C7 -0.4(4)
C5 C6 C7 C2 0.2(4)
C7 C2 C3 C4 -0.8(3)
C8 P2 N1 P1 -156.59(12)
C8 P2 N1 C1 44.9(2)
C8 C9 C10 C11 1.4(4)
C9 C8 C13 C12 0.0(4)
C9 C10 C11 C12 -0.5(4)
C10 C11 C12 C13 -0.5(4)
C11 C12 C13 C8 0.8(4)
C13 C8 C9 C10 -1.1(3)

loop_
_exptl_oxdiff_crystal_face_indexfrac_h
_exptl_oxdiff_crystal_face_indexfrac_k
_exptl_oxdiff_crystal_face_indexfrac_l
_exptl_oxdiff_crystal_face_x
_exptl_oxdiff_crystal_face_y
_exptl_oxdiff_crystal_face_z
-0.9978 6.9968 -5.0042 0.5702 0.6910 -0.4044
-1.0023 -6.9959 5.0005 -0.4761 -0.8601 0.0166
2.9993 -4.9990 -2.9880 0.1210 -0.2726 0.8745
-1.9998 4.9988 6.9869 -0.5550 0.3404 -0.7673
-2.9984 3.9990 -6.0046 0.7442 0.2026 -0.6338
-4.0003 2.0010 4.9872 -0.2843 -0.1438 -0.9751
0.0001 4.9980 7.9898 -0.7459 0.5053 -0.4013
-3.9992 1.0010 -5.0046 0.6776 -0.2095 -0.7127
4.0001 -3.0005 -4.9864 0.2787 0.0360 1.0206
3.0004 -3.0003 -7.9860 0.6160 -0.0360 0.8918
-2.0006 2.9999 8.9871 -0.7598 0.1164 -0.7196
0.9984 -1.9990 8.9970 -0.9291 -0.1688 0.0899
-0.9995 5.9979 5.9886 -0.4997 0.5369 -0.5973
-4.0013 -4.9958 0.9962 0.0633 -0.8815 -0.5694
3.0006 4.9965 3.9983 -0.5000 0.7759 0.2671
-1.0006 -5.9970 -5.9923 0.5938 -0.7061 0.2096
-0.0007 2.9991 9.9901 -0.9506 0.2813 -0.3535
